data_4312547
loop_
_publ_author_name
'Takashi Yamada'
'Satoshi Shinoda'
'Hideki Sugimoto'
'Jun-ichi Uenishi'
'Hiroshi Tsukube'

_publ_contact_author_address
;
    Department of Chemistry, Graduate School of Science, Osaka City 
University,
Sugimoto, Sumiyoshi-ku, Osaka 558-8585, Japan
;
_publ_contact_author_email ' tsukube@sci.osaka-cu.ac.jp'
_publ_contact_author_fax ' +81-6-6605-2560'
_publ_contact_author_name ' Prof. Hiroshi TSUKUBE'
_publ_contact_author_phone ' +81-6-6605-2560'
_publ_section_title
;
 Luminescent Lanthanide Complexes with Stereocontrolled
 Tris(2-pyridylmethyl)amine Ligands: Chirality Effects on Lanthanide
 Complexation and Luminescence Properties
;
_journal_name_full 'Inorganic Chemistry'
_journal_page_first 7932
_journal_page_last 7937
_journal_paper_doi 10.1021/ic020726r
_journal_volume 42
_journal_year 2003
_chemical_formula_moiety 'C20 H22 N4 '
_chemical_formula_sum 'C20 H22 N4'
_chemical_formula_weight 318.42
_space_group_IT_number 14
_symmetry_cell_setting monoclinic
_symmetry_Int_Tables_number 14
_symmetry_space_group_name_Hall '-P 2yn'
_symmetry_space_group_name_H-M 'P 1 21/n 1'
_audit_creation_date 'Fri Aug  9 18:15:01 2002'
_audit_creation_method 'by teXsan'
_audit_update_record 'Dec 19 2002'
_cell_angle_alpha 90
_cell_angle_beta 90.064(6)
_cell_angle_gamma 90
_cell_formula_units_Z 4
_cell_length_a 11.974(3)
_cell_length_b 10.163(3)
_cell_length_c 14.263(4)
_cell_measurement_reflns_used 6422
_cell_measurement_temperature 173.1
_cell_measurement_theta_max 27.5
_cell_measurement_theta_min 3.3
_cell_volume 1735.7(8)
_computing_cell_refinement CRYSTALCLEAR
_computing_data_collection CRYSTALCLEAR
_computing_data_reduction 'teXsan Ver. 1.11'
_computing_publication_material 'teXsan Ver. 1.11'
_computing_structure_refinement SHELXL97
_computing_structure_solution SIR92
_diffrn_detector_area_resol_mean 14.62
_diffrn_measurement_device_type 'Rigaku/MSC Mercury CCD'
_diffrn_measurement_method \w
_diffrn_radiation_type 'Mo K\a'
_diffrn_radiation_wavelength 0.7107
_diffrn_reflns_av_R_equivalents 0.000
_diffrn_reflns_limit_h_max 11
_diffrn_reflns_limit_h_min 0
_diffrn_reflns_limit_k_max 9
_diffrn_reflns_limit_k_min 0
_diffrn_reflns_limit_l_max 13
_diffrn_reflns_limit_l_min -13
_diffrn_reflns_number 340
_diffrn_reflns_theta_max 20.23
_exptl_absorpt_coefficient_mu 0.074
_exptl_absorpt_correction_type none
_exptl_crystal_colour Colorless
_exptl_crystal_density_diffrn 1.218
_exptl_crystal_density_method 'not measured'
_exptl_crystal_description Chip
_exptl_crystal_size_max 0.420
_exptl_crystal_size_mid 0.340
_exptl_crystal_size_min 0.210
_refine_diff_density_max 0.14
_refine_diff_density_min -0.13
_refine_ls_extinction_coef 0.0000
_refine_ls_extinction_expression Fc^*^=kFc[1+0.001xFc^2^\l^3^/sin(2\q)]^-1/4^
_refine_ls_extinction_method SHELXL
_refine_ls_goodness_of_fit_ref 0.970
_refine_ls_hydrogen_treatment noref
_refine_ls_number_parameters 218
_refine_ls_number_reflns 1470
_refine_ls_R_factor_gt 0.0356
_refine_ls_shift/su_max -0.0300
_refine_ls_structure_factor_coef Fsqd
_refine_ls_weighting_details 'w = 1/[\s^2^(Fo^2^) + (0.1000P)^2^+0.0000P] where P=(Fo^2^+2Fc^2^)/3'
_refine_ls_weighting_scheme calc
_refine_ls_wR_factor_ref 0.1139
_reflns_number_gt 1470
_reflns_number_total 1635
_reflns_threshold_expression >2.0sigma(I)
_cod_data_source_file ic020726r.cif
_cod_data_source_block (R,S)-3
_cod_original_cell_volume 1735.8(8)
_cod_original_formula_sum 'C20 H22 N4 '
_cod_database_code 4312547

loop_
_symmetry_equiv_pos_as_xyz
x,y,z
1/2-x,1/2+y,1/2-z
-x,-y,-z
1/2+x,1/2-y,1/2+z

loop_
_atom_site_label
_atom_site_type_symbol
_atom_site_fract_x
_atom_site_fract_y
_atom_site_fract_z
_atom_site_U_iso_or_equiv
_atom_site_adp_type
_atom_site_occupancy
_atom_site_calc_flag
_atom_site_refinement_flags
_atom_site_disorder_assembly
_atom_site_disorder_group
N1 N 0.4413(1) 0.2183(1) 0.8285(1) 0.0242(5) Uani 1.00 d . . .
N2 N 0.3030(2) 0.0834(2) 1.0235(1) 0.0411(6) Uani 1.00 d . . .
N3 N 0.4037(1) 0.0663(2) 0.6108(1) 0.0353(6) Uani 1.00 d . . .
N4 N 0.6778(1) 0.4372(2) 0.8114(1) 0.0337(5) Uani 1.00 d . . .
C1 C 0.4392(2) 0.2062(2) 0.9320(1) 0.0298(6) Uani 1.00 d . . .
C2 C 0.4855(2) 0.3271(2) 0.9796(1) 0.0415(6) Uani 1.00 d . . .
C3 C 0.3210(2) 0.1843(2) 0.9647(1) 0.0299(6) Uani 1.00 d . . .
C4 C 0.1978(2) 0.0677(2) 1.0547(2) 0.0484(7) Uani 1.00 d . . .
C5 C 0.1097(2) 0.1467(3) 1.0305(2) 0.0470(7) Uani 1.00 d . . .
C6 C 0.1294(2) 0.2503(2) 0.9707(1) 0.0429(7) Uani 1.00 d . . .
C7 C 0.2362(2) 0.2698(2) 0.9383(1) 0.0362(6) Uani 1.00 d . . .
C8 C 0.3974(2) 0.0984(2) 0.7814(1) 0.0284(6) Uani 1.00 d . . .
C9 C 0.4721(2) -0.0220(2) 0.7860(1) 0.0396(6) Uani 1.00 d . . .
C10 C 0.3626(2) 0.1355(2) 0.6823(1) 0.0273(6) Uani 1.00 d . . .
C11 C 0.3705(2) 0.1005(2) 0.5236(1) 0.0402(6) Uani 1.00 d . . .
C12 C 0.2994(2) 0.2017(2) 0.5048(1) 0.0436(7) Uani 1.00 d . . .
C13 C 0.2562(2) 0.2728(2) 0.5787(2) 0.0437(7) Uani 1.00 d . . .
C14 C 0.2881(2) 0.2388(2) 0.6682(1) 0.0372(6) Uani 1.00 d . . .
C15 C 0.5519(2) 0.2533(2) 0.7919(1) 0.0282(6) Uani 1.00 d . . .
C16 C 0.5751(2) 0.3990(2) 0.7867(1) 0.0261(6) Uani 1.00 d . . .
C17 C 0.7021(2) 0.5657(2) 0.8033(1) 0.0392(6) Uani 1.00 d . . .
C18 C 0.6290(2) 0.6586(2) 0.7701(1) 0.0416(7) Uani 1.00 d . . .
C19 C 0.5241(2) 0.6183(2) 0.7443(1) 0.0410(6) Uani 1.00 d . . .
C20 C 0.4958(2) 0.4873(2) 0.7535(1) 0.0353(6) Uani 1.00 d . . .
H1 H 0.4835 0.1301 0.9506 0.0398 Uiso 1.00 calc . . .
H2 H 0.4841 0.3205 1.0451 0.0553 Uiso 1.00 calc . . .
H3 H 0.5610 0.3432 0.9591 0.0553 Uiso 1.00 calc . . .
H4 H 0.4418 0.4030 0.9607 0.0553 Uiso 1.00 calc . . .
H5 H 0.1841 -0.0051 1.0965 0.0622 Uiso 1.00 calc . . .
H6 H 0.0345 0.1312 1.0541 0.0542 Uiso 1.00 calc . . .
H7 H 0.0695 0.3106 0.9549 0.0526 Uiso 1.00 calc . . .
H8 H 0.2520 0.3408 0.8945 0.0678 Uiso 1.00 calc . . .
H9 H 0.3301 0.0755 0.8134 0.0375 Uiso 1.00 calc . . .
H10 H 0.4889 -0.0429 0.8496 0.0503 Uiso 1.00 calc . . .
H11 H 0.5408 -0.0051 0.7537 0.0503 Uiso 1.00 calc . . .
H12 H 0.4368 -0.0959 0.7574 0.0503 Uiso 1.00 calc . . .
H13 H 0.4002 0.0521 0.4711 0.0505 Uiso 1.00 calc . . .
H14 H 0.2774 0.2202 0.4420 0.0506 Uiso 1.00 calc . . .
H15 H 0.2068 0.3449 0.5657 0.0552 Uiso 1.00 calc . . .
H16 H 0.2596 0.2845 0.7206 0.0737 Uiso 1.00 calc . . .
H17 H 0.5612 0.2173 0.7303 0.0356 Uiso 1.00 calc . . .
H18 H 0.6079 0.2141 0.8318 0.0356 Uiso 1.00 calc . . .
H19 H 0.7762 0.5922 0.8219 0.0478 Uiso 1.00 calc . . .
H20 H 0.6522 0.7484 0.7639 0.0505 Uiso 1.00 calc . . .
H21 H 0.4699 0.6800 0.7198 0.0461 Uiso 1.00 calc . . .
H22 H 0.4204 0.4590 0.7388 0.0725 Uiso 1.00 calc . . .

loop_
_atom_site_aniso_label
_atom_site_aniso_U_11
_atom_site_aniso_U_22
_atom_site_aniso_U_33
_atom_site_aniso_U_12
_atom_site_aniso_U_13
_atom_site_aniso_U_23
N1 0.025(1) 0.024(1) 0.0234(9) -0.0016(7) 0.0022(7) -0.0030(7)
N2 0.051(1) 0.040(1) 0.032(1) -0.0024(9) 0.0072(9) 0.0057(9)
N3 0.034(1) 0.038(1) 0.034(1) -0.0016(8) 0.0030(9) -0.0103(9)
N4 0.029(1) 0.035(1) 0.037(1) -0.0059(9) 0.0034(8) 0.0011(8)
C1 0.031(1) 0.032(1) 0.026(1) 0.0023(10) 0.0000(9) 0.0005(9)
C2 0.043(1) 0.053(1) 0.028(1) -0.009(1) 0.002(1) -0.005(1)
C3 0.035(1) 0.030(1) 0.024(1) -0.001(1) 0.0037(9) -0.004(1)
C4 0.059(2) 0.047(2) 0.040(1) -0.013(1) 0.019(1) 0.005(1)
C5 0.038(2) 0.060(2) 0.042(1) -0.008(1) 0.015(1) -0.011(1)
C6 0.039(2) 0.052(2) 0.038(1) 0.004(1) 0.007(1) -0.005(1)
C7 0.037(2) 0.039(1) 0.033(1) 0.004(1) 0.007(1) -0.0009(9)
C8 0.031(1) 0.023(1) 0.031(1) -0.0029(10) 0.0030(9) -0.0023(9)
C9 0.047(1) 0.027(1) 0.045(1) 0.002(1) -0.001(1) -0.0038(10)
C10 0.023(1) 0.025(1) 0.034(1) -0.0037(10) 0.0025(9) -0.0052(10)
C11 0.037(1) 0.053(2) 0.031(1) -0.007(1) 0.002(1) -0.010(1)
C12 0.040(1) 0.061(2) 0.030(1) -0.005(1) -0.009(1) 0.001(1)
C13 0.038(1) 0.048(1) 0.045(1) 0.007(1) -0.009(1) -0.004(1)
C14 0.034(1) 0.045(1) 0.033(1) 0.002(1) -0.0030(10) -0.008(1)
C15 0.028(1) 0.028(1) 0.028(1) 0.0028(10) 0.0006(9) -0.0003(9)
C16 0.028(1) 0.027(1) 0.024(1) 0.001(1) 0.0037(9) -0.0025(9)
C17 0.040(1) 0.036(2) 0.041(1) -0.014(1) 0.007(1) -0.001(1)
C18 0.058(2) 0.027(1) 0.040(1) -0.006(1) 0.014(1) -0.001(1)
C19 0.051(2) 0.029(2) 0.043(1) 0.006(1) 0.003(1) -0.0009(10)
C20 0.039(1) 0.030(1) 0.037(1) 0.002(1) -0.0008(10) -0.0030(10)

loop_
_atom_type_symbol
_atom_type_description
_atom_type_scat_dispersion_real
_atom_type_scat_dispersion_imag
_atom_type_scat_source
C C 0.003 0.002
;International Tables for Crystallography
(1992, Vol. C, Tables 4.2.6.8 and 6.1.1.4)
;
H H 0.000 0.000
;International Tables for Crystallography
(1992, Vol. C, Table 6.1.1.4)
;
N N 0.006 0.003
;International Tables for Crystallography
(1992, Vol. C, Tables 4.2.6.8 and 6.1.1.4)
;

loop_
_geom_angle_atom_site_label_1
_geom_angle_atom_site_label_2
_geom_angle_atom_site_label_3
_geom_angle
_geom_angle_site_symmetry_1
_geom_angle_site_symmetry_2
_geom_angle_site_symmetry_3
_geom_angle_publ_flag
C1 N1 C8 112.1(1) . . . yes
C1 N1 C15 113.0(1) . . . yes
C8 N1 C15 110.9(1) . . . yes
C3 N2 C4 116.7(2) . . . yes
C10 N3 C11 117.4(2) . . . yes
C16 N4 C17 117.4(2) . . . yes
N1 C1 C2 112.0(1) . . . yes
N1 C1 C3 109.8(1) . . . yes
C2 C1 C3 109.0(2) . . . yes
N2 C3 C1 117.3(2) . . . yes
N2 C3 C7 121.9(2) . . . yes
C1 C3 C7 120.7(2) . . . yes
N2 C4 C5 124.6(2) . . . yes
C4 C5 C6 118.2(2) . . . yes
C5 C6 C7 118.6(2) . . . yes
C3 C7 C6 119.9(2) . . . yes
N1 C8 C9 115.6(2) . . . yes
N1 C8 C10 108.3(1) . . . yes
C9 C8 C10 113.7(2) . . . yes
N3 C10 C8 118.7(2) . . . yes
N3 C10 C14 121.6(2) . . . yes
C8 C10 C14 119.8(2) . . . yes
N3 C11 C12 123.9(2) . . . yes
C11 C12 C13 118.7(2) . . . yes
C12 C13 C14 118.2(2) . . . yes
C10 C14 C13 120.1(2) . . . yes
N1 C15 C16 115.0(2) . . . yes
N4 C16 C15 116.3(2) . . . yes
N4 C16 C20 122.0(2) . . . yes
C15 C16 C20 121.6(2) . . . yes
N4 C17 C18 124.1(2) . . . yes
C17 C18 C19 118.1(2) . . . yes
C18 C19 C20 119.1(2) . . . yes
C16 C20 C19 119.2(2) . . . yes

loop_
_geom_bond_atom_site_label_1
_geom_bond_atom_site_label_2
_geom_bond_distance
_geom_bond_site_symmetry_1
_geom_bond_site_symmetry_2
_geom_bond_publ_flag
N1 C1 1.482(2) . . yes
N1 C8 1.487(2) . . yes
N1 C15 1.467(2) . . yes
N2 C3 1.342(3) . . yes
N2 C4 1.345(3) . . yes
N3 C10 1.334(2) . . yes
N3 C11 1.350(3) . . yes
N4 C16 1.336(3) . . yes
N4 C17 1.343(3) . . yes
C1 C2 1.509(3) . . yes
C1 C3 1.507(3) . . yes
C3 C7 1.389(3) . . yes
C4 C5 1.369(4) . . yes
C5 C6 1.376(3) . . yes
C6 C7 1.374(3) . . yes
C8 C9 1.518(3) . . yes
C8 C10 1.520(3) . . yes
C10 C14 1.392(3) . . yes
C11 C12 1.362(3) . . yes
C12 C13 1.379(3) . . yes
C13 C14 1.375(3) . . yes
C15 C16 1.508(3) . . yes
C16 C20 1.390(3) . . yes
C17 C18 1.371(3) . . yes
C18 C19 1.372(3) . . yes
C19 C20 1.380(3) . . yes

loop_
_geom_contact_atom_site_label_1
_geom_contact_atom_site_label_2
_geom_contact_distance
_geom_contact_site_symmetry_1
_geom_contact_site_symmetry_2
_geom_contact_publ_flag
N2 C13 3.548(3) . 2_546 ?
N3 C6 3.438(3) . 2_546 ?
N3 C7 3.517(3) . 2_546 ?
N4 C12 3.423(3) . 4_555 ?
C2 C2 3.580(4) . 3_667 ?
C4 C13 3.594(3) . 2_546 ?
C6 C11 3.534(3) . 4_455 ?
C6 C11 3.559(3) . 2_556 ?
